data_7236884
loop_
_publ_author_name
'Henwood, Adam F.'
'Pal, Amlan K.'
'Cordes, David B.'
'Slawin, Alexandra M. Z.'
'Rees, Thomas W.'
'Momblona, Cristina'
'Babaei, Azin'
'Perteg\'as, Antonio'
'Ort\'i, Enrique'
'Bolink, Henk J.'
'Baranoff, Etienne'
'Zysman-Colman, Eli'

_publ_section_title
;
 Blue-emitting cationic iridium(iii) complexes featuring pyridylpyrimidine
 ligands and their use in sky-blue electroluminescent devices
;
_journal_issue 37
_journal_name_full 'Journal of Materials Chemistry C'
_journal_page_first 9638
_journal_paper_doi 10.1039/C7TC03110F
_journal_volume 5
_journal_year 2017
_chemical_formula_moiety 'C42 H48 Ir N8 O4, F6 P, C4 H10 O'
_chemical_formula_sum 'C46 H58 F6 Ir N8 O5 P'
_chemical_formula_weight 1140.20
_space_group_crystal_system triclinic
_space_group_IT_number 2
_space_group_name_Hall '-P 1'
_space_group_name_H-M_alt 'P -1'
_atom_sites_solution_hydrogens geom
_atom_sites_solution_primary direct
_atom_sites_solution_secondary difmap
_audit_creation_date 2015-12-02
_audit_creation_method 'by CrystalStructure 4.1'
_cell_angle_alpha 105.00(3)
_cell_angle_beta 110.179(19)
_cell_angle_gamma 104.28(3)
_cell_formula_units_Z 2
_cell_length_a 11.876(3)
_cell_length_b 15.659(3)
_cell_length_c 17.043(5)
_cell_measurement_reflns_used 2218
_cell_measurement_temperature 173
_cell_measurement_theta_max 46.90
_cell_measurement_theta_min 18.80
_cell_volume 2669.0(15)
_computing_cell_refinement 'CrystalClear-SM Expert 2.1 b32'
_computing_data_collection 'CrystalClear-SM Expert 2.1 b32 (Rigaku, 2014)'
_computing_data_reduction 'CrystalClear-SM Expert 2.1 b32'
_computing_molecular_graphics 'CrystalStructure 4.1'
_computing_publication_material 'CrystalStructure 4.1 (Rigaku, 2014)'
_computing_structure_refinement 'SHELXL2013 (Sheldrick, 2008)'
_computing_structure_solution 'DIRDIF99-PATTY (Gould, et al., 1999)'
_diffrn_ambient_temperature 173
_diffrn_detector_area_resol_mean 5.814
_diffrn_measured_fraction_theta_full 0.932
_diffrn_measured_fraction_theta_max 0.926
_diffrn_measurement_device_type 'Rigaku XtaLAB P100'
_diffrn_measurement_method \w
_diffrn_radiation_type 'Cu K\a'
_diffrn_radiation_wavelength 1.54187
_diffrn_reflns_av_R_equivalents 0.0850
_diffrn_reflns_Laue_measured_fraction_full 0.932
_diffrn_reflns_Laue_measured_fraction_max 0.926
_diffrn_reflns_limit_h_max 13
_diffrn_reflns_limit_h_min -14
_diffrn_reflns_limit_k_max 18
_diffrn_reflns_limit_k_min -14
_diffrn_reflns_limit_l_max 20
_diffrn_reflns_limit_l_min -20
_diffrn_reflns_number 31358
_diffrn_reflns_point_group_measured_fraction_full 0.932
_diffrn_reflns_point_group_measured_fraction_max 0.926
_diffrn_reflns_theta_full 67.687
_diffrn_reflns_theta_max 68.154
_diffrn_reflns_theta_min 2.984
_diffrn_standards_number 0
_exptl_absorpt_coefficient_mu 5.614
_exptl_absorpt_correction_T_max 0.945
_exptl_absorpt_correction_T_min 0.589
_exptl_absorpt_correction_type multi-scan
_exptl_absorpt_process_details 'REQAB (Rigaku, 1998)'
_exptl_crystal_colour yellow
_exptl_crystal_density_diffrn 1.419
_exptl_crystal_density_method 'not measured'
_exptl_crystal_description platelet
_exptl_crystal_F_000 1152.00
_exptl_crystal_size_max 0.210
_exptl_crystal_size_mid 0.200
_exptl_crystal_size_min 0.010
_refine_diff_density_max 7.30
_refine_diff_density_min -2.75
_refine_ls_extinction_method none
_refine_ls_goodness_of_fit_ref 1.183
_refine_ls_hydrogen_treatment constr
_refine_ls_number_parameters 619
_refine_ls_number_reflns 9020
_refine_ls_number_restraints 39
_refine_ls_R_factor_all 0.1178
_refine_ls_R_factor_gt 0.1146
_refine_ls_shift/su_max 0.000
_refine_ls_structure_factor_coef Fsqd
_refine_ls_weighting_details 'w = 1/[\s^2^(Fo^2^)+(0.0924P)^2^+105.2914P] where P=(Fo^2^+2Fc^2^)/3'
_refine_ls_weighting_scheme calc
_refine_ls_wR_factor_gt 0.3174
_refine_ls_wR_factor_ref 0.3194
_reflns_number_gt 8555
_reflns_number_total 9020
_reflns_threshold_expression F^2^>2.0\s(F^2^)
_cod_data_source_file c7tc03110f3.cif
_cod_data_source_block 1
_cod_original_cell_volume 2668.9(15)
_cod_database_code 7236884

loop_
_space_group_symop_id
_space_group_symop_operation_xyz
1 +X,+Y,+Z
2 -X,-Y,-Z

loop_
_atom_site_label
_atom_site_type_symbol
_atom_site_fract_x
_atom_site_fract_y
_atom_site_fract_z
_atom_site_U_iso_or_equiv
_atom_site_adp_type
_atom_site_occupancy
_atom_site_site_symmetry_order
_atom_site_calc_flag
_atom_site_refinement_flags_posn
_atom_site_refinement_flags_adp
Ir1 Ir 0.04902(7) 0.21612(5) 0.38262(5) 0.0255(3) Uani 1 1 d . .
P1 P 0.3841(6) 0.0626(4) 0.1999(4) 0.0475(13) Uani 1 1 d . .
F1 F 0.3175(19) -0.0360(11) 0.2008(11) 0.082(5) Uani 1 1 d . .
F2 F 0.2569(16) 0.0842(12) 0.1864(11) 0.077(5) Uani 1 1 d . .
F3 F 0.3315(13) 0.0170(9) 0.0926(8) 0.055(3) Uani 1 1 d . .
F4 F 0.5083(17) 0.0416(18) 0.2131(12) 0.113(8) Uani 1 1 d . .
F5 F 0.4492(18) 0.1637(12) 0.1972(11) 0.090(6) Uani 1 1 d . .
F6 F 0.4344(17) 0.1096(13) 0.3054(10) 0.083(5) Uani 1 1 d . .
O10 O 0.4967(12) 0.2195(11) 0.5927(10) 0.049(4) Uani 1 1 d . .
O12 O 0.1688(13) 0.1161(11) 0.6646(9) 0.044(3) Uani 1 1 d . .
O25 O 0.0049(14) 0.4595(10) 0.6367(9) 0.046(3) Uani 1 1 d . .
O27 O 0.3008(14) 0.5842(9) 0.5472(10) 0.048(4) Uani 1 1 d . .
O63 O 0.847(3) 0.4445(16) 0.8126(16) 0.091(6) Uani 1 1 d . U
N1 N -0.0711(15) 0.1476(10) 0.4260(9) 0.034(3) Uani 1 1 d . .
N9 N 0.2998(15) 0.2195(11) 0.5026(11) 0.037(4) Uani 1 1 d . .
N11 N 0.3359(17) 0.1703(12) 0.6276(10) 0.041(4) Uani 1 1 d . .
N16 N 0.1806(16) 0.2990(11) 0.3636(9) 0.036(3) Uani 1 1 d . U
N24 N 0.0270(15) 0.3541(11) 0.5273(10) 0.035(3) Uani 1 1 d . .
N26 N 0.1536(16) 0.5239(12) 0.5940(10) 0.037(3) Uani 1 1 d . U
N31 N -0.0935(15) 0.2216(11) 0.2683(10) 0.034(3) Uani 1 1 d . .
N38 N 0.0052(14) 0.0895(10) 0.2728(9) 0.029(3) Uani 1 1 d . .
C2 C -0.0166(18) 0.1321(12) 0.5038(12) 0.032(4) Uani 1 1 d . .
C3 C -0.0906(19) 0.0995(14) 0.5447(13) 0.037(4) Uani 1 1 d . .
H3 H -0.0499 0.0910 0.5992 0.045 Uiso 1 1 calc R U
C4 C -0.2241(19) 0.0786(15) 0.5082(14) 0.041(5) Uani 1 1 d . .
C5 C -0.280(2) 0.0907(16) 0.4273(15) 0.048(5) Uani 1 1 d . .
H5 H -0.3705 0.0756 0.3994 0.057 Uiso 1 1 calc R U
C6 C -0.2051(18) 0.1242(12) 0.3876(13) 0.035(4) Uani 1 1 d . .
H6 H -0.2455 0.1318 0.3325 0.042 Uiso 1 1 calc R U
C7 C 0.1246(18) 0.1595(11) 0.5370(11) 0.028(4) Uani 1 1 d . .
C8 C 0.1751(17) 0.1982(12) 0.4839(11) 0.029(4) Uani 1 1 d . .
C10 C 0.3710(19) 0.2033(13) 0.5718(13) 0.038(4) Uani 1 1 d . .
C12 C 0.2120(18) 0.1467(14) 0.6091(13) 0.039(4) Uani 1 1 d . .
C13 C 0.541(2) 0.249(2) 0.5287(19) 0.061(7) Uani 1 1 d . .
H13A H 0.5501 0.3151 0.5386 0.074 Uiso 1 1 calc R U
H13B H 0.4777 0.2078 0.4666 0.074 Uiso 1 1 calc R U
H13C H 0.6247 0.2428 0.5389 0.074 Uiso 1 1 calc R U
C14 C 0.268(2) 0.1168(18) 0.7437(15) 0.051(5) Uani 1 1 d . .
H14A H 0.3306 0.1819 0.7802 0.061 Uiso 1 1 calc R U
H14B H 0.3114 0.0756 0.7251 0.061 Uiso 1 1 calc R U
H14C H 0.2278 0.0934 0.7796 0.061 Uiso 1 1 calc R U
C15 C -0.302(2) 0.0450(18) 0.5552(17) 0.052(6) Uani 1 1 d . .
H15A H -0.3908 0.0039 0.5103 0.062 Uiso 1 1 calc R U
H15B H -0.3037 0.1001 0.5976 0.062 Uiso 1 1 calc R U
H15C H -0.2633 0.0090 0.5882 0.062 Uiso 1 1 calc R U
C17 C 0.239(2) 0.3960(13) 0.4137(11) 0.035(4) Uani 1 1 d . U
C18 C 0.3369(18) 0.4586(14) 0.4069(13) 0.038(4) Uani 1 1 d . .
H18 H 0.3737 0.5238 0.4459 0.045 Uiso 1 1 calc R U
C19 C 0.382(2) 0.4279(16) 0.3442(15) 0.045(5) Uani 1 1 d . .
C20 C 0.334(2) 0.3276(15) 0.2965(13) 0.042(5) Uani 1 1 d . .
H20 H 0.3696 0.3018 0.2583 0.051 Uiso 1 1 calc R U
C21 C 0.240(2) 0.2700(14) 0.3050(13) 0.041(4) Uani 1 1 d . U
H21 H 0.2093 0.2040 0.2698 0.049 Uiso 1 1 calc R U
C22 C 0.1795(19) 0.4174(13) 0.4754(12) 0.035(4) Uani 1 1 d . .
C23 C 0.0855(18) 0.3431(11) 0.4733(11) 0.030(4) Uani 1 1 d . .
C25 C 0.064(2) 0.4432(14) 0.5834(13) 0.038(4) Uani 1 1 d . U
C27 C 0.2117(19) 0.5089(13) 0.5400(12) 0.034(4) Uani 1 1 d . U
C28 C -0.091(3) 0.3829(16) 0.6320(18) 0.062(7) Uani 1 1 d . .
H28A H -0.0504 0.3478 0.6655 0.074 Uiso 1 1 calc R U
H28B H -0.1459 0.3404 0.5688 0.074 Uiso 1 1 calc R U
H28C H -0.1437 0.4068 0.6586 0.074 Uiso 1 1 calc R U
C29 C 0.335(3) 0.6760(15) 0.618(2) 0.070(8) Uani 1 1 d . .
H29A H 0.3086 0.6650 0.6639 0.084 Uiso 1 1 calc R U
H29B H 0.2895 0.7133 0.5906 0.084 Uiso 1 1 calc R U
H29C H 0.4280 0.7110 0.6451 0.084 Uiso 1 1 calc R U
C30 C 0.479(2) 0.4974(18) 0.3312(17) 0.055(6) Uani 1 1 d . .
H30A H 0.5512 0.5394 0.3899 0.066 Uiso 1 1 calc R U
H30B H 0.4378 0.5355 0.3026 0.066 Uiso 1 1 calc R U
H30C H 0.5107 0.4629 0.2925 0.066 Uiso 1 1 calc R U
C32 C -0.1420(19) 0.1476(13) 0.1861(11) 0.032(4) Uani 1 1 d . .
C33 C -0.2336(17) 0.1459(12) 0.1091(11) 0.029(4) Uani 1 1 d . .
H33 H -0.2655 0.0937 0.0538 0.035 Uiso 1 1 calc R U
C34 C -0.2808(17) 0.2191(13) 0.1103(12) 0.033(4) Uani 1 1 d . .
C35 C -0.230(2) 0.2922(14) 0.1948(12) 0.039(4) Uani 1 1 d . .
H35 H -0.2603 0.3432 0.2004 0.046 Uiso 1 1 calc R U
C36 C -0.1366(19) 0.2920(13) 0.2701(12) 0.034(4) Uani 1 1 d . .
H36 H -0.1018 0.3445 0.3256 0.041 Uiso 1 1 calc R U
C37 C -0.0841(16) 0.0713(12) 0.1889(11) 0.025(3) Uani 1 1 d . .
C39 C 0.0624(18) 0.0266(13) 0.2824(12) 0.033(4) Uani 1 1 d . .
H39 H 0.1251 0.0380 0.3406 0.039 Uiso 1 1 calc R U
C40 C 0.0335(17) -0.0542(13) 0.2109(12) 0.033(4) Uani 1 1 d . .
H40 H 0.0758 -0.0973 0.2205 0.039 Uiso 1 1 calc R U
C41 C -0.0571(17) -0.0728(12) 0.1249(12) 0.029(4) Uani 1 1 d . .
C42 C -0.1157(17) -0.0036(13) 0.1174(11) 0.030(4) Uani 1 1 d . .
H42 H -0.1778 -0.0119 0.0602 0.036 Uiso 1 1 calc R U
C43 C -0.089(2) -0.1604(15) 0.0436(13) 0.044(5) Uani 1 1 d . .
C44 C -0.234(3) -0.2097(19) -0.0106(19) 0.073(8) Uani 1 1 d . .
H44A H -0.2694 -0.1670 -0.0350 0.088 Uiso 1 1 calc R U
H44B H -0.2723 -0.2264 0.0283 0.088 Uiso 1 1 calc R U
H44C H -0.2533 -0.2676 -0.0605 0.088 Uiso 1 1 calc R U
C45 C -0.036(3) -0.125(2) -0.0175(18) 0.076(9) Uani 1 1 d . .
H45A H 0.0569 -0.0885 0.0170 0.091 Uiso 1 1 calc R U
H45B H -0.0796 -0.0845 -0.0393 0.091 Uiso 1 1 calc R U
H45C H -0.0518 -0.1798 -0.0690 0.091 Uiso 1 1 calc R U
C46 C -0.029(3) -0.2255(19) 0.0710(17) 0.077(9) Uani 1 1 d . .
H46A H -0.0667 -0.2527 0.1058 0.093 Uiso 1 1 calc R U
H46B H 0.0644 -0.1904 0.1083 0.093 Uiso 1 1 calc R U
H46C H -0.0427 -0.2767 0.0171 0.093 Uiso 1 1 calc R U
C47 C -0.383(2) 0.2157(14) 0.0250(14) 0.042(5) Uani 1 1 d . .
C48 C -0.429(2) 0.2988(16) 0.0441(16) 0.053(6) Uani 1 1 d . .
H48A H -0.4544 0.3015 0.0934 0.064 Uiso 1 1 calc R U
H48B H -0.5034 0.2893 -0.0103 0.064 Uiso 1 1 calc R U
H48C H -0.3590 0.3587 0.0614 0.064 Uiso 1 1 calc R U
C49 C -0.497(2) 0.1211(16) -0.0184(14) 0.048(5) Uani 1 1 d . .
H49A H -0.5661 0.1215 -0.0706 0.058 Uiso 1 1 calc R U
H49B H -0.5299 0.1126 0.0258 0.058 Uiso 1 1 calc R U
H49C H -0.4698 0.0687 -0.0382 0.058 Uiso 1 1 calc R U
C50 C -0.325(2) 0.2254(17) -0.0403(15) 0.052(6) Uani 1 1 d . .
H50A H -0.2515 0.2861 -0.0123 0.062 Uiso 1 1 calc R U
H50B H -0.3904 0.2236 -0.0955 0.062 Uiso 1 1 calc R U
H50C H -0.2955 0.1729 -0.0555 0.062 Uiso 1 1 calc R U
C61 C 0.763(4) 0.280(3) 0.777(3) 0.103(12) Uani 1 1 d . U
H61A H 0.7904 0.2657 0.7290 0.124 Uiso 1 1 calc R U
H61B H 0.6731 0.2762 0.7514 0.124 Uiso 1 1 calc R U
H61C H 0.7688 0.2340 0.8063 0.124 Uiso 1 1 calc R U
C62 C 0.849(9) 0.380(4) 0.847(4) 0.28(5) Uani 1 1 d . U
H62A H 0.8214 0.3937 0.8954 0.333 Uiso 1 1 calc R U
H62B H 0.9392 0.3827 0.8739 0.333 Uiso 1 1 calc R U
C64 C 0.943(6) 0.531(3) 0.867(3) 0.15(2) Uani 1 1 d . U
H64A H 1.0271 0.5241 0.8790 0.180 Uiso 1 1 calc R U
H64B H 0.9379 0.5523 0.9250 0.180 Uiso 1 1 calc R U
C65 C 0.936(4) 0.598(3) 0.830(3) 0.096(10) Uani 1 1 d . U
H65A H 0.8502 0.6021 0.8138 0.115 Uiso 1 1 calc R U
H65B H 0.9510 0.5813 0.7762 0.115 Uiso 1 1 calc R U
H65C H 1.0019 0.6601 0.8746 0.115 Uiso 1 1 calc R U

loop_
_atom_site_aniso_label
_atom_site_aniso_U_11
_atom_site_aniso_U_22
_atom_site_aniso_U_33
_atom_site_aniso_U_23
_atom_site_aniso_U_13
_atom_site_aniso_U_12
Ir1 0.0313(4) 0.0194(4) 0.0203(4) 0.0031(3) 0.0077(3) 0.0105(3)
P1 0.049(3) 0.045(3) 0.032(3) 0.000(2) 0.012(2) 0.014(2)
F1 0.125(15) 0.059(9) 0.064(9) 0.019(8) 0.043(10) 0.039(10)
F2 0.086(11) 0.089(11) 0.070(10) 0.017(9) 0.041(9) 0.056(10)
F3 0.063(8) 0.050(7) 0.034(6) -0.004(5) 0.014(6) 0.020(6)
F4 0.066(11) 0.17(2) 0.064(11) 0.000(12) 0.007(9) 0.057(13)
F5 0.097(13) 0.069(10) 0.060(9) 0.003(8) 0.029(9) -0.007(9)
F6 0.095(12) 0.098(13) 0.040(8) 0.015(8) 0.016(8) 0.041(10)
O10 0.023(6) 0.060(9) 0.058(9) 0.024(8) 0.013(6) 0.012(6)
O12 0.040(7) 0.052(9) 0.038(7) 0.020(7) 0.010(6) 0.019(7)
O25 0.043(8) 0.039(8) 0.042(8) -0.001(6) 0.023(6) 0.006(6)
O27 0.051(8) 0.024(7) 0.058(9) 0.000(6) 0.031(7) 0.004(6)
O63 0.125(17) 0.076(10) 0.087(13) 0.033(9) 0.064(12) 0.033(10)
N1 0.044(9) 0.025(7) 0.018(7) 0.000(6) 0.005(6) 0.009(7)
N9 0.037(9) 0.036(8) 0.035(8) 0.008(7) 0.015(7) 0.014(7)
N11 0.049(10) 0.041(9) 0.027(8) 0.012(7) 0.013(7) 0.011(8)
N16 0.058(8) 0.032(7) 0.013(5) 0.003(5) 0.002(6) 0.030(6)
N24 0.036(8) 0.034(8) 0.029(8) 0.009(7) 0.009(7) 0.015(7)
N26 0.047(8) 0.053(8) 0.031(7) 0.023(6) 0.024(6) 0.034(6)
N31 0.041(9) 0.028(8) 0.024(7) 0.000(6) 0.010(6) 0.016(7)
N38 0.039(8) 0.029(7) 0.017(6) 0.001(6) 0.008(6) 0.023(7)
C2 0.035(10) 0.025(9) 0.030(9) 0.011(7) 0.005(7) 0.015(7)
C3 0.040(10) 0.042(11) 0.039(10) 0.023(9) 0.015(9) 0.024(9)
C4 0.031(10) 0.043(11) 0.046(11) 0.017(9) 0.014(9) 0.013(9)
C5 0.028(10) 0.054(13) 0.045(12) 0.013(10) 0.003(9) 0.010(9)
C6 0.034(9) 0.025(9) 0.042(10) 0.015(8) 0.012(8) 0.012(8)
C7 0.047(10) 0.018(7) 0.027(8) 0.011(6) 0.021(8) 0.017(7)
C8 0.031(9) 0.022(8) 0.023(8) 0.002(7) 0.004(7) 0.008(7)
C10 0.038(10) 0.028(9) 0.041(10) 0.010(8) 0.013(9) 0.012(8)
C12 0.035(10) 0.037(10) 0.035(10) 0.001(8) 0.019(8) 0.006(8)
C13 0.047(13) 0.073(17) 0.081(18) 0.045(15) 0.032(13) 0.027(13)
C14 0.055(13) 0.065(15) 0.042(12) 0.034(11) 0.019(10) 0.027(12)
C15 0.044(12) 0.057(14) 0.066(15) 0.035(12) 0.031(11) 0.016(11)
C17 0.052(10) 0.030(7) 0.022(7) 0.007(5) 0.014(7) 0.022(7)
C18 0.035(10) 0.036(10) 0.035(10) 0.004(8) 0.008(8) 0.022(8)
C19 0.043(11) 0.051(12) 0.049(12) 0.024(10) 0.025(10) 0.014(10)
C20 0.043(11) 0.041(11) 0.037(10) 0.006(9) 0.018(9) 0.015(9)
C21 0.066(12) 0.028(9) 0.029(8) 0.007(7) 0.019(8) 0.025(9)
C22 0.041(10) 0.027(9) 0.028(9) 0.004(7) 0.008(8) 0.017(8)
C23 0.041(10) 0.017(8) 0.019(8) -0.003(6) 0.008(7) 0.007(7)
C25 0.047(9) 0.039(8) 0.035(9) 0.015(7) 0.021(7) 0.023(7)
C27 0.043(9) 0.027(9) 0.032(8) 0.006(7) 0.018(7) 0.013(7)
C28 0.095(19) 0.038(12) 0.072(16) 0.011(11) 0.068(16) 0.020(12)
C29 0.081(18) 0.024(10) 0.089(19) -0.008(11) 0.057(16) -0.006(11)
C30 0.058(14) 0.061(15) 0.053(13) 0.024(12) 0.029(11) 0.021(12)
C32 0.044(10) 0.027(9) 0.023(8) 0.007(7) 0.012(8) 0.018(8)
C33 0.037(9) 0.019(8) 0.025(8) 0.001(6) 0.007(7) 0.016(7)
C34 0.030(9) 0.031(9) 0.030(9) 0.005(7) 0.009(7) 0.013(8)
C35 0.050(11) 0.035(10) 0.031(9) 0.010(8) 0.009(8) 0.031(9)
C36 0.050(11) 0.025(9) 0.029(9) 0.007(7) 0.014(8) 0.025(8)
C37 0.031(9) 0.024(8) 0.026(8) 0.015(7) 0.014(7) 0.011(7)
C39 0.036(10) 0.028(9) 0.029(9) 0.006(7) 0.009(8) 0.015(8)
C40 0.031(9) 0.029(9) 0.034(9) 0.010(8) 0.007(8) 0.016(8)
C41 0.030(9) 0.030(9) 0.029(9) 0.010(7) 0.013(7) 0.014(7)
C42 0.033(9) 0.037(10) 0.016(7) 0.009(7) 0.004(7) 0.016(8)
C43 0.044(11) 0.042(11) 0.034(10) -0.003(9) 0.009(9) 0.026(9)
C44 0.060(16) 0.058(16) 0.065(16) -0.010(13) 0.006(13) 0.029(13)
C45 0.10(2) 0.061(16) 0.048(14) -0.009(12) 0.030(15) 0.040(16)
C46 0.12(2) 0.052(15) 0.045(13) -0.003(11) 0.019(15) 0.051(16)
C47 0.048(12) 0.036(10) 0.046(11) 0.019(9) 0.013(9) 0.028(9)
C48 0.056(13) 0.050(13) 0.059(14) 0.029(11) 0.011(11) 0.038(11)
C49 0.041(11) 0.052(13) 0.037(11) 0.011(10) 0.005(9) 0.019(10)
C50 0.068(15) 0.048(13) 0.042(11) 0.028(10) 0.012(11) 0.033(12)
C61 0.10(2) 0.085(14) 0.10(2) 0.052(13) 0.008(18) 0.027(14)
C62 0.41(8) 0.092(14) 0.13(2) 0.061(14) -0.03(3) -0.03(2)
C64 0.19(3) 0.081(13) 0.12(2) 0.042(13) 0.02(2) 0.016(15)
C65 0.12(3) 0.081(14) 0.11(2) 0.037(14) 0.06(2) 0.036(15)

loop_
_atom_type_symbol
_atom_type_description
_atom_type_scat_dispersion_real
_atom_type_scat_dispersion_imag
_atom_type_scat_source
C C 0.0181 0.0091
;
International Tables for Crystallography
(Vol. C, Tables 4.2.6.8 and 6.1.1.4)
;
H H 0.0000 0.0000
;
International Tables for Crystallography
(Vol. C, Table 6.1.1.4)
;
F F 0.0727 0.0534
;
International Tables for Crystallography
(Vol. C, Tables 4.2.6.8 and 6.1.1.4)
;
Ir Ir -4.7710 6.5667
;
International Tables for Crystallography
(Vol. C, Tables 4.2.6.8 and 6.1.1.4)
;
N N 0.0311 0.0180
;
International Tables for Crystallography
(Vol. C, Tables 4.2.6.8 and 6.1.1.4)
;
O O 0.0492 0.0322
;
International Tables for Crystallography
(Vol. C, Tables 4.2.6.8 and 6.1.1.4)
;
P P 0.2955 0.4335
;
International Tables for Crystallography
(Vol. C, Tables 4.2.6.8 and 6.1.1.4)
;

loop_
_geom_angle_atom_site_label_1
_geom_angle_atom_site_label_2
_geom_angle_atom_site_label_3
_geom_angle
N16 Ir1 C8 94.8(7)
N16 Ir1 C23 79.5(7)
C8 Ir1 C23 86.8(7)
N16 Ir1 N1 169.5(5)
C8 Ir1 N1 79.5(7)
C23 Ir1 N1 91.3(7)
N16 Ir1 N31 88.2(6)
C8 Ir1 N31 174.8(6)
C23 Ir1 N31 97.9(6)
N1 Ir1 N31 98.2(6)
N16 Ir1 N38 96.0(6)
C8 Ir1 N38 99.8(6)
C23 Ir1 N38 172.3(7)
N1 Ir1 N38 93.7(6)
N31 Ir1 N38 75.6(5)
F4 P1 F1 90.3(13)
F4 P1 F6 90.6(10)
F1 P1 F6 90.1(10)
F4 P1 F2 179.9(14)
F1 P1 F2 89.7(11)
F6 P1 F2 89.3(9)
F4 P1 F3 90.6(9)
F1 P1 F3 90.7(8)
F6 P1 F3 178.5(10)
F2 P1 F3 89.5(8)
F4 P1 F5 90.8(13)
F1 P1 F5 178.6(11)
F6 P1 F5 90.6(10)
F2 P1 F5 89.1(11)
F3 P1 F5 88.5(8)
C10 O10 C13 114.6(17)
C12 O12 C14 115.1(16)
C25 O25 C28 119.1(16)
C27 O27 C29 117.9(16)
C62 O63 C64 114(4)
C2 N1 C6 117.5(16)
C2 N1 Ir1 117.9(13)
C6 N1 Ir1 124.2(12)
C10 N9 C8 116.7(17)
C12 N11 C10 115.8(18)
C17 N16 C21 110.7(17)
C17 N16 Ir1 122.0(13)
C21 N16 Ir1 126.9(12)
C25 N24 C23 114.9(16)
C27 N26 C25 113.4(17)
C36 N31 C32 117.6(16)
C36 N31 Ir1 124.6(12)
C32 N31 Ir1 117.8(12)
C39 N38 C37 117.6(14)
C39 N38 Ir1 123.2(11)
C37 N38 Ir1 119.3(11)
N1 C2 C3 120.8(17)
N1 C2 C7 112.0(16)
C3 C2 C7 127.1(16)
C2 C3 C4 122.1(18)
C2 C3 H3 119.0
C4 C3 H3 119.0
C5 C4 C3 116.9(19)
C5 C4 C15 122.1(19)
C3 C4 C15 121.0(19)
C6 C5 C4 120.6(19)
C6 C5 H5 119.7
C4 C5 H5 119.7
C5 C6 N1 122.0(18)
C5 C6 H6 119.0
N1 C6 H6 119.0
C12 C7 C8 117.0(17)
C12 C7 C2 128.8(16)
C8 C7 C2 114.0(15)
N9 C8 C7 120.2(16)
N9 C8 Ir1 123.8(14)
C7 C8 Ir1 116.0(13)
N9 C10 N11 128.5(19)
N9 C10 O10 120.2(18)
N11 C10 O10 111.3(18)
N11 C12 O12 119.7(19)
N11 C12 C7 121.8(18)
O12 C12 C7 118.3(17)
O10 C13 H13A 109.5
O10 C13 H13B 109.5
H13A C13 H13B 109.5
O10 C13 H13C 109.5
H13A C13 H13C 109.5
H13B C13 H13C 109.5
O12 C14 H14A 109.5
O12 C14 H14B 109.5
H14A C14 H14B 109.5
O12 C14 H14C 109.5
H14A C14 H14C 109.5
H14B C14 H14C 109.5
C4 C15 H15A 109.5
C4 C15 H15B 109.5
H15A C15 H15B 109.5
C4 C15 H15C 109.5
H15A C15 H15C 109.5
H15B C15 H15C 109.5
C18 C17 N16 125.4(17)
C18 C17 C22 127.8(17)
N16 C17 C22 106.8(17)
C17 C18 C19 121.1(18)
C17 C18 H18 119.4
C19 C18 H18 119.4
C18 C19 C20 115.9(19)
C18 C19 C30 121(2)
C20 C19 C30 123(2)
C21 C20 C19 120.6(19)
C21 C20 H20 119.7
C19 C20 H20 119.7
C20 C21 N16 125.7(18)
C20 C21 H21 117.2
N16 C21 H21 117.2
C23 C22 C27 115.6(17)
C23 C22 C17 118.4(16)
C27 C22 C17 125.9(18)
N24 C23 C22 123.5(15)
N24 C23 Ir1 123.3(13)
C22 C23 Ir1 113.2(13)
N24 C25 O25 117.8(18)
N24 C25 N26 129.4(18)
O25 C25 N26 112.8(16)
O27 C27 N26 116.7(16)
O27 C27 C22 120.1(17)
N26 C27 C22 123.2(18)
O25 C28 H28A 109.5
O25 C28 H28B 109.5
H28A C28 H28B 109.5
O25 C28 H28C 109.5
H28A C28 H28C 109.5
H28B C28 H28C 109.5
O27 C29 H29A 109.5
O27 C29 H29B 109.5
H29A C29 H29B 109.5
O27 C29 H29C 109.5
H29A C29 H29C 109.5
H29B C29 H29C 109.5
C19 C30 H30A 109.5
C19 C30 H30B 109.5
H30A C30 H30B 109.5
C19 C30 H30C 109.5
H30A C30 H30C 109.5
H30B C30 H30C 109.5
C33 C32 N31 121.4(16)
C33 C32 C37 124.1(15)
N31 C32 C37 114.4(15)
C32 C33 C34 121.5(15)
C32 C33 H33 119.2
C34 C33 H33 119.2
C33 C34 C35 115.3(16)
C33 C34 C47 120.8(16)
C35 C34 C47 123.9(17)
C36 C35 C34 121.4(17)
C36 C35 H35 119.3
C34 C35 H35 119.3
N31 C36 C35 122.7(16)
N31 C36 H36 118.6
C35 C36 H36 118.6
C42 C37 N38 123.6(16)
C42 C37 C32 123.5(15)
N38 C37 C32 112.9(14)
N38 C39 C40 122.3(16)
N38 C39 H39 118.8
C40 C39 H39 118.8
C39 C40 C41 120.4(17)
C39 C40 H40 119.8
C41 C40 H40 119.8
C40 C41 C42 115.6(15)
C40 C41 C43 121.9(16)
C42 C41 C43 122.5(16)
C37 C42 C41 120.6(15)
C37 C42 H42 119.7
C41 C42 H42 119.7
C46 C43 C44 112(2)
C46 C43 C41 111.6(17)
C44 C43 C41 110.2(17)
C46 C43 C45 108(2)
C44 C43 C45 107(2)
C41 C43 C45 107.4(18)
C43 C44 H44A 109.5
C43 C44 H44B 109.5
H44A C44 H44B 109.5
C43 C44 H44C 109.5
H44A C44 H44C 109.5
H44B C44 H44C 109.5
C43 C45 H45A 109.5
C43 C45 H45B 109.5
H45A C45 H45B 109.5
C43 C45 H45C 109.5
H45A C45 H45C 109.5
H45B C45 H45C 109.5
C43 C46 H46A 109.5
C43 C46 H46B 109.5
H46A C46 H46B 109.5
C43 C46 H46C 109.5
H46A C46 H46C 109.5
H46B C46 H46C 109.5
C34 C47 C50 109.3(17)
C34 C47 C49 109.7(17)
C50 C47 C49 109.7(18)
C34 C47 C48 111.7(17)
C50 C47 C48 106.7(18)
C49 C47 C48 109.7(18)
C47 C48 H48A 109.5
C47 C48 H48B 109.5
H48A C48 H48B 109.5
C47 C48 H48C 109.5
H48A C48 H48C 109.5
H48B C48 H48C 109.5
C47 C49 H49A 109.5
C47 C49 H49B 109.5
H49A C49 H49B 109.5
C47 C49 H49C 109.5
H49A C49 H49C 109.5
H49B C49 H49C 109.5
C47 C50 H50A 109.5
C47 C50 H50B 109.5
H50A C50 H50B 109.5
C47 C50 H50C 109.5
H50A C50 H50C 109.5
H50B C50 H50C 109.5
C62 C61 H61A 109.5
C62 C61 H61B 109.5
H61A C61 H61B 109.5
C62 C61 H61C 109.5
H61A C61 H61C 109.5
H61B C61 H61C 109.5
O63 C62 C61 113(4)
O63 C62 H62A 109.0
C61 C62 H62A 109.0
O63 C62 H62B 109.0
C61 C62 H62B 109.0
H62A C62 H62B 107.8
O63 C64 C65 113(4)
O63 C64 H64A 108.9
C65 C64 H64A 108.9
O63 C64 H64B 108.9
C65 C64 H64B 108.9
H64A C64 H64B 107.7
C64 C65 H65A 109.5
C64 C65 H65B 109.5
H65A C65 H65B 109.5
C64 C65 H65C 109.5
H65A C65 H65C 109.5
H65B C65 H65C 109.5

loop_
_geom_bond_atom_site_label_1
_geom_bond_atom_site_label_2
_geom_bond_distance
Ir1 N16 1.949(18)
Ir1 C8 1.993(17)
Ir1 C23 2.014(16)
Ir1 N1 2.030(16)
Ir1 N31 2.134(16)
Ir1 N38 2.146(13)
P1 F4 1.544(19)
P1 F1 1.559(18)
P1 F6 1.578(15)
P1 F2 1.582(16)
P1 F3 1.599(12)
P1 F5 1.601(18)
O10 C10 1.35(2)
O10 C13 1.49(3)
O12 C12 1.35(2)
O12 C14 1.45(2)
O25 C25 1.34(2)
O25 C28 1.40(3)
O27 C27 1.32(2)
O27 C29 1.47(2)
O63 C62 1.29(5)
O63 C64 1.35(5)
N1 C2 1.37(2)
N1 C6 1.40(2)
N9 C10 1.32(3)
N9 C8 1.34(2)
N11 C12 1.32(3)
N11 C10 1.33(3)
N16 C17 1.38(2)
N16 C21 1.46(3)
N24 C25 1.33(2)
N24 C23 1.33(2)
N26 C27 1.34(2)
N26 C25 1.36(3)
N31 C36 1.32(2)
N31 C32 1.38(2)
N38 C39 1.34(2)
N38 C37 1.36(2)
C2 C3 1.38(3)
C2 C7 1.48(3)
C3 C4 1.40(3)
C3 H3 0.9500
C4 C5 1.39(3)
C4 C15 1.51(3)
C5 C6 1.38(3)
C5 H5 0.9500
C6 H6 0.9500
C7 C12 1.41(3)
C7 C8 1.42(2)
C13 H13A 0.9800
C13 H13B 0.9800
C13 H13C 0.9800
C14 H14A 0.9800
C14 H14B 0.9800
C14 H14C 0.9800
C15 H15A 0.9800
C15 H15B 0.9800
C15 H15C 0.9800
C17 C18 1.38(3)
C17 C22 1.47(3)
C18 C19 1.39(3)
C18 H18 0.9500
C19 C20 1.42(3)
C19 C30 1.49(3)
C20 C21 1.33(3)
C20 H20 0.9500
C21 H21 0.9500
C22 C23 1.38(3)
C22 C27 1.43(2)
C28 H28A 0.9800
C28 H28B 0.9800
C28 H28C 0.9800
C29 H29A 0.9800
C29 H29B 0.9800
C29 H29C 0.9800
C30 H30A 0.9800
C30 H30B 0.9800
C30 H30C 0.9800
C32 C33 1.37(2)
C32 C37 1.52(2)
C33 C34 1.39(2)
C33 H33 0.9500
C34 C35 1.40(3)
C34 C47 1.51(3)
C35 C36 1.38(3)
C35 H35 0.9500
C36 H36 0.9500
C37 C42 1.32(2)
C39 C40 1.38(3)
C39 H39 0.9500
C40 C41 1.39(2)
C40 H40 0.9500
C41 C42 1.44(2)
C41 C43 1.53(2)
C42 H42 0.9500
C43 C46 1.47(3)
C43 C44 1.51(3)
C43 C45 1.54(4)
C44 H44A 0.9800
C44 H44B 0.9800
C44 H44C 0.9800
C45 H45A 0.9800
C45 H45B 0.9800
C45 H45C 0.9800
C46 H46A 0.9800
C46 H46B 0.9800
C46 H46C 0.9800
C47 C50 1.51(3)
C47 C49 1.53(3)
C47 C48 1.54(3)
C48 H48A 0.9800
C48 H48B 0.9800
C48 H48C 0.9800
C49 H49A 0.9800
C49 H49B 0.9800
C49 H49C 0.9800
C50 H50A 0.9800
C50 H50B 0.9800
C50 H50C 0.9800
C61 C62 1.52(6)
C61 H61A 0.9800
C61 H61B 0.9800
C61 H61C 0.9800
C62 H62A 0.9900
C62 H62B 0.9900
C64 C65 1.36(5)
C64 H64A 0.9900
C64 H64B 0.9900
C65 H65A 0.9800
C65 H65B 0.9800
C65 H65C 0.9800

loop_
_geom_torsion_atom_site_label_1
_geom_torsion_atom_site_label_2
_geom_torsion_atom_site_label_3
_geom_torsion_atom_site_label_4
_geom_torsion
C6 N1 C2 C3 -3(3)
Ir1 N1 C2 C3 169.9(14)
C6 N1 C2 C7 179.9(14)
Ir1 N1 C2 C7 -6.9(19)
N1 C2 C3 C4 2(3)
C7 C2 C3 C4 177.8(19)
C2 C3 C4 C5 1(3)
C2 C3 C4 C15 -179(2)
C3 C4 C5 C6 -2(3)
C15 C4 C5 C6 178(2)
C4 C5 C6 N1 0(3)
C2 N1 C6 C5 3(3)
Ir1 N1 C6 C5 -170.1(15)
N1 C2 C7 C12 -173.8(17)
C3 C2 C7 C12 10(3)
N1 C2 C7 C8 2(2)
C3 C2 C7 C8 -174.9(18)
C10 N9 C8 C7 0(2)
C10 N9 C8 Ir1 -179.8(13)
C12 C7 C8 N9 1(2)
C2 C7 C8 N9 -175.2(15)
C12 C7 C8 Ir1 -179.7(12)
C2 C7 C8 Ir1 4.3(19)
C8 N9 C10 N11 -2(3)
C8 N9 C10 O10 177.4(16)
C12 N11 C10 N9 3(3)
C12 N11 C10 O10 -176.1(17)
C13 O10 C10 N9 -4(3)
C13 O10 C10 N11 175.0(19)
C10 N11 C12 O12 -177.4(17)
C10 N11 C12 C7 -2(3)
C14 O12 C12 N11 3(3)
C14 O12 C12 C7 -172.1(18)
C8 C7 C12 N11 1(3)
C2 C7 C12 N11 175.9(17)
C8 C7 C12 O12 175.7(16)
C2 C7 C12 O12 -9(3)
C21 N16 C17 C18 3(3)
Ir1 N16 C17 C18 177.0(15)
C21 N16 C17 C22 -175.8(15)
Ir1 N16 C17 C22 -2(2)
N16 C17 C18 C19 2(3)
C22 C17 C18 C19 -179.1(19)
C17 C18 C19 C20 -8(3)
C17 C18 C19 C30 174(2)
C18 C19 C20 C21 8(3)
C30 C19 C20 C21 -174(2)
C19 C20 C21 N16 -3(3)
C17 N16 C21 C20 -3(3)
Ir1 N16 C21 C20 -176.6(16)
C18 C17 C22 C23 -177.6(19)
N16 C17 C22 C23 1(2)
C18 C17 C22 C27 1(3)
N16 C17 C22 C27 179.3(18)
C25 N24 C23 C22 1(3)
C25 N24 C23 Ir1 179.5(14)
C27 C22 C23 N24 0(3)
C17 C22 C23 N24 178.7(17)
C27 C22 C23 Ir1 -178.5(14)
C17 C22 C23 Ir1 0(2)
C23 N24 C25 O25 177.2(17)
C23 N24 C25 N26 -1(3)
C28 O25 C25 N24 1(3)
C28 O25 C25 N26 179(2)
C27 N26 C25 N24 -1(3)
C27 N26 C25 O25 -178.8(17)
C29 O27 C27 N26 4(3)
C29 O27 C27 C22 -177(2)
C25 N26 C27 O27 -179.5(17)
C25 N26 C27 C22 2(3)
C23 C22 C27 O27 179.8(18)
C17 C22 C27 O27 1(3)
C23 C22 C27 N26 -2(3)
C17 C22 C27 N26 179.7(18)
C36 N31 C32 C33 -1(3)
Ir1 N31 C32 C33 -179.7(14)
C36 N31 C32 C37 177.9(16)
Ir1 N31 C32 C37 -1(2)
N31 C32 C33 C34 1(3)
C37 C32 C33 C34 -178.4(17)
C32 C33 C34 C35 -1(3)
C32 C33 C34 C47 -179.5(18)
C33 C34 C35 C36 2(3)
C47 C34 C35 C36 -180(2)
C32 N31 C36 C35 2(3)
Ir1 N31 C36 C35 -179.3(16)
C34 C35 C36 N31 -3(3)
C39 N38 C37 C42 -1(3)
Ir1 N38 C37 C42 178.9(14)
C39 N38 C37 C32 -179.7(16)
Ir1 N38 C37 C32 -0.1(19)
C33 C32 C37 C42 1(3)
N31 C32 C37 C42 -178.5(17)
C33 C32 C37 N38 179.5(18)
N31 C32 C37 N38 0(2)
C37 N38 C39 C40 0(3)
Ir1 N38 C39 C40 -179.6(14)
N38 C39 C40 C41 0(3)
C39 C40 C41 C42 0(3)
C39 C40 C41 C43 178.5(18)
N38 C37 C42 C41 1(3)
C32 C37 C42 C41 179.9(16)
C40 C41 C42 C37 -1(3)
C43 C41 C42 C37 -179.2(18)
C40 C41 C43 C46 8(3)
C42 C41 C43 C46 -173(2)
C40 C41 C43 C44 133(2)
C42 C41 C43 C44 -48(3)
C40 C41 C43 C45 -110(2)
C42 C41 C43 C45 68(2)
C33 C34 C47 C50 -68(2)
C35 C34 C47 C50 114(2)
C33 C34 C47 C49 53(3)
C35 C34 C47 C49 -126(2)
C33 C34 C47 C48 174.7(19)
C35 C34 C47 C48 -4(3)
C64 O63 C62 C61 -166(6)
C62 O63 C64 C65 -178(7)
